data_4002564
loop_
_publ_author_name
'Yang, L.T.'
'Liang, J.K.'
'Liu, Q.L.'
'Fan, H.M.'
'Song, G.B.'
'Feng, X.M.'
'Rao, G.H.'
'Yang, H.F.'

_publ_section_title
;
 Systematic study on crystal structure and properties of Fe Sr2 Ln Cu2
 O7+d (Ln = La, Nd, Sm, Eu, Gd, Dy, Ho, Er and Yb)
;
_journal_name_full 'Chemistry of Materials (1,1989-)'
_journal_page_first 4987
_journal_page_last 4995
_journal_volume 15
_journal_year 2003
_chemical_formula_sum 'Cu1.999 Eu Fe1.001 O7.36 Sr2'
_chemical_name_systematic
;
Sr2 Eu ((Fe0.667 Cu0.333) (Cu0.833 Fe0.167)2 O7.36)
;
_space_group_IT_number 123
_symmetry_space_group_name_Hall '-P 4 2'
_symmetry_space_group_name_H-M 'P 4/m m m'
_cell_angle_alpha 90
_cell_angle_beta 90
_cell_angle_gamma 90
_cell_formula_units_Z 1
_cell_length_a 3.8502
_cell_length_b 3.8502
_cell_length_c 11.4084
_cell_volume 169.119
_citation_journal_id_ASTM CMATEX
_cod_data_source_file Yang_CMATEX_2003_1241.cif
_cod_data_source_block Cu1.999Eu1Fe1.001O7.36Sr2
_cod_original_cell_volume 169.1186
_cod_original_formula_sum 'Cu1.999 Eu1 Fe1.001 O7.36 Sr2'
_cod_database_code 4002564

loop_
_symmetry_equiv_pos_as_xyz
x,y,z
-y,x,z
-x,-y,z
y,-x,z
x,-y,-z
y,x,-z
-x,y,-z
-y,-x,-z
-x,-y,-z
y,-x,-z
x,y,-z
-y,x,-z
-x,y,z
-y,-x,z
x,-y,z
y,x,z

loop_
_atom_site_label
_atom_site_type_symbol
_atom_site_fract_x
_atom_site_fract_y
_atom_site_fract_z
_atom_site_occupancy
_atom_site_U_iso_or_equiv
O3 O-2 0 0.5 0.3706 1 0.0
Sr1 Sr+2 0.5 0.5 0.1835 1 0.0
Fe1 Fe+3 0 0 0 0.667 0.0
Fe2 Fe+3 0 0 0.3466 0.167 0.0
Cu2 Cu+2 0 0 0.3466 0.833 0.0
Eu1 Eu+3 0.5 0.5 0.5 1 0.0
O2 O-2 0 0 0.1601 1 0.0
Cu1 Cu+2 0 0 0 0.333 0.0
O1 O-2 0 0.5 0 0.68 0.0
